data_7713994
loop_
_publ_author_name
'Tu, Jing'
'Veclani, Daniele'
'Monti, Filippo'
'Mazzanti, Andrea'
'Sambri, Letizia'
'Armaroli, Nicola'
'Baschieri, Andrea'

_publ_section_title
;
 Unexpected reactivity of cyclometalated iridium(III) dimers. Direct
 synthesis of a mononuclear luminescent complex
;
_journal_name_full 'Dalton Transactions'
_journal_paper_doi 10.1039/D3DT02689B
_journal_year 2023
_chemical_formula_sum 'C35 H28 Cl4 Ir N3 O'
_chemical_formula_weight 840.60
_chemical_name_common 'complex A'
_space_group_crystal_system triclinic
_space_group_IT_number 2
_space_group_name_Hall '-P 1'
_space_group_name_H-M_alt 'P -1'
_atom_sites_solution_hydrogens geom
_audit_creation_date 11/29/2017
_audit_creation_method SHELXL-2017/1
_audit_update_record
;
2023-09-17 deposited with the CCDC.	2023-09-19 downloaded from the CCDC.
;
_cell_angle_alpha 67.451(5)
_cell_angle_beta 86.387(5)
_cell_angle_gamma 79.182(5)
_cell_formula_units_Z 2
_cell_length_a 10.884(3)
_cell_length_b 11.985(3)
_cell_length_c 14.161(3)
_cell_measurement_reflns_used 791
_cell_measurement_temperature 296(2)
_cell_measurement_theta_max 24.50
_cell_measurement_theta_min 1.72
_cell_volume 1675.6(7)
_computing_structure_refinement 'SHELXL-2017/1 (Sheldrick, 2017)'
_diffrn_ambient_temperature 296(2)
_diffrn_measured_fraction_theta_full 0.999
_diffrn_measured_fraction_theta_max 0.999
_diffrn_measurement_device_type 'Bruker PHOTON2'
_diffrn_measurement_method 'phi and omega scans'
_diffrn_radiation_type MoK\a
_diffrn_radiation_wavelength 0.71073
_diffrn_reflns_av_R_equivalents 0.1711
_diffrn_reflns_av_unetI/netI 0.1353
_diffrn_reflns_Laue_measured_fraction_full 0.999
_diffrn_reflns_Laue_measured_fraction_max 0.999
_diffrn_reflns_limit_h_max 12
_diffrn_reflns_limit_h_min -12
_diffrn_reflns_limit_k_max 14
_diffrn_reflns_limit_k_min -14
_diffrn_reflns_limit_l_max 16
_diffrn_reflns_limit_l_min -16
_diffrn_reflns_number 18317
_diffrn_reflns_point_group_measured_fraction_full 0.999
_diffrn_reflns_point_group_measured_fraction_max 0.999
_diffrn_reflns_theta_full 24.999
_diffrn_reflns_theta_max 24.999
_diffrn_reflns_theta_min 1.557
_exptl_absorpt_coefficient_mu 4.336
_exptl_absorpt_correction_T_max 0.337
_exptl_absorpt_correction_T_min 0.256
_exptl_absorpt_correction_type empirical
_exptl_absorpt_process_details 'Bruker SADABS'
_exptl_crystal_colour yellowish
_exptl_crystal_density_diffrn 1.666
_exptl_crystal_description plates
_exptl_crystal_F_000 824
_exptl_crystal_size_max 0.450
_exptl_crystal_size_mid 0.270
_exptl_crystal_size_min 0.250
_refine_diff_density_max 2.407
_refine_diff_density_min -1.238
_refine_diff_density_rms 0.193
_refine_ls_extinction_method none
_refine_ls_goodness_of_fit_ref 1.057
_refine_ls_hydrogen_treatment constr
_refine_ls_matrix_type full
_refine_ls_number_parameters 397
_refine_ls_number_reflns 5884
_refine_ls_number_restraints 0
_refine_ls_restrained_S_all 1.057
_refine_ls_R_factor_all 0.0783
_refine_ls_R_factor_gt 0.0593
_refine_ls_shift/su_max 0.000
_refine_ls_shift/su_mean 0.000
_refine_ls_structure_factor_coef Fsqd
_refine_ls_weighting_details 'w=1/[\s^2^(Fo^2^)+(0.0620P)^2^] where P=(Fo^2^+2Fc^2^)/3'
_refine_ls_weighting_scheme calc
_refine_ls_wR_factor_gt 0.1382
_refine_ls_wR_factor_ref 0.1475
_reflns_Friedel_coverage 0.000
_reflns_number_gt 4652
_reflns_number_total 5884
_reflns_threshold_expression 'I > 2\s(I)'
_cod_data_source_file d3dt02689b2.cif
_cod_data_source_block iridio
_cod_database_code 7713994
_shelx_shelxl_version_number 2017/1
_shelx_space_group_comment
;
The symmetry employed for this shelxl refinement is uniquely defined
by the following loop, which should always be used as a source of
symmetry information in preference to the above space-group names.
They are only intended as comments.
;
_shelx_estimated_absorpt_t_min 0.246
_shelx_estimated_absorpt_t_max 0.410

loop_
_space_group_symop_operation_xyz
'x, y, z'
'-x, -y, -z'

loop_
_atom_site_label
_atom_site_type_symbol
_atom_site_fract_x
_atom_site_fract_y
_atom_site_fract_z
_atom_site_U_iso_or_equiv
_atom_site_adp_type
_atom_site_occupancy
_atom_site_site_symmetry_order
_atom_site_calc_flag
_atom_site_refinement_flags_posn
_atom_site_refinement_flags_adp
_atom_site_refinement_flags_occupancy
_atom_site_disorder_assembly
_atom_site_disorder_group
Ir1 Ir 0.34095(3) 0.24579(3) 0.66540(2) 0.03900(15) Uani 1 1 d . . . . .
O1 O 0.2322(6) 0.1368(6) 0.6255(5) 0.0494(16) Uani 1 1 d . . . . .
N9 N 0.4683(8) 0.2135(7) 0.5507(6) 0.047(2) Uani 1 1 d . . . . .
N14 N 0.2402(7) 0.4086(6) 0.5702(5) 0.0397(17) Uani 1 1 d . . . . .
N26 N 0.4362(7) 0.0927(7) 0.7709(6) 0.0447(19) Uani 1 1 d . . . . .
C2 C 0.2145(9) 0.1553(7) 0.5290(7) 0.045(2) Uani 1 1 d . . . . .
C3 C 0.1013(10) 0.1316(8) 0.5037(9) 0.052(2) Uani 1 1 d . . . . .
H3 H 0.044805 0.101042 0.555077 0.062 Uiso 1 1 calc R U . . .
C4 C 0.0731(12) 0.1530(11) 0.4041(11) 0.076(3) Uani 1 1 d . . . . .
H4 H -0.002459 0.137404 0.389244 0.091 Uiso 1 1 calc R U . . .
C5 C 0.1564(13) 0.1979(11) 0.3245(10) 0.076(3) Uani 1 1 d . . . . .
H5 H 0.136479 0.214414 0.256990 0.091 Uiso 1 1 calc R U . . .
C6 C 0.2691(12) 0.2167(10) 0.3501(9) 0.066(3) Uani 1 1 d . . . . .
H6 H 0.324882 0.247888 0.298299 0.080 Uiso 1 1 calc R U . . .
C7 C 0.3018(9) 0.1905(8) 0.4505(7) 0.048(2) Uani 1 1 d . . . . .
C8 C 0.4349(9) 0.1859(7) 0.4734(7) 0.043(2) Uani 1 1 d . . . . .
C10 C 0.5920(10) 0.2091(10) 0.5637(8) 0.059(3) Uani 1 1 d . . . . .
H10 H 0.614808 0.230353 0.615941 0.070 Uiso 1 1 calc R U . . .
C11 C 0.6859(10) 0.1755(11) 0.5048(9) 0.067(3) Uani 1 1 d . . . . .
H11 H 0.769019 0.175672 0.516434 0.081 Uiso 1 1 calc R U . . .
C12 C 0.6545(11) 0.1421(10) 0.4298(9) 0.065(3) Uani 1 1 d . . . . .
H12 H 0.716387 0.115767 0.390797 0.078 Uiso 1 1 calc R U . . .
C13 C 0.5286(10) 0.1475(9) 0.4113(8) 0.059(3) Uani 1 1 d . . . . .
H13 H 0.505792 0.126223 0.359008 0.070 Uiso 1 1 calc R U . . .
C15 C 0.2647(10) 0.4714(8) 0.4721(8) 0.053(3) Uani 1 1 d . . . . .
H15 H 0.331723 0.436707 0.442275 0.064 Uiso 1 1 calc R U . . .
C16 C 0.1988(11) 0.5815(9) 0.4133(8) 0.058(3) Uani 1 1 d . . . . .
H16 H 0.221785 0.621971 0.346161 0.070 Uiso 1 1 calc R U . . .
C17 C 0.0968(13) 0.6324(9) 0.4553(9) 0.069(3) Uani 1 1 d . . . . .
H17 H 0.047697 0.706782 0.416498 0.083 Uiso 1 1 calc R U . . .
C18 C 0.0691(10) 0.5699(8) 0.5567(8) 0.060(3) Uani 1 1 d . . . . .
H18 H 0.002526 0.604714 0.586848 0.072 Uiso 1 1 calc R U . . .
C19 C 0.1370(10) 0.4593(8) 0.6128(8) 0.052(2) Uani 1 1 d . . . . .
C20 C 0.1214(10) 0.3840(10) 0.7213(8) 0.055(3) Uani 1 1 d . . . . .
C21 C 0.0185(11) 0.4133(11) 0.7782(9) 0.076(4) Uani 1 1 d . . . . .
H21 H -0.044276 0.480368 0.747503 0.092 Uiso 1 1 calc R U . . .
C22 C 0.0127(12) 0.3400(12) 0.8813(10) 0.078(4) Uani 1 1 d . . . . .
H22 H -0.053738 0.359786 0.919972 0.094 Uiso 1 1 calc R U . . .
C23 C 0.1005(13) 0.2419(12) 0.9258(9) 0.083(4) Uani 1 1 d . . . . .
H23 H 0.094810 0.194500 0.994967 0.099 Uiso 1 1 calc R U . . .
C24 C 0.2033(10) 0.2089(9) 0.8680(7) 0.060(3) Uani 1 1 d . . . . .
H24 H 0.264229 0.140433 0.899709 0.072 Uiso 1 1 calc R U . . .
C25 C 0.2125(10) 0.2807(8) 0.7617(7) 0.045(2) Uani 1 1 d . . . . .
C27 C 0.4189(11) -0.0227(8) 0.7901(8) 0.058(3) Uani 1 1 d . . . . .
H27 H 0.357387 -0.033477 0.753323 0.070 Uiso 1 1 calc R U . . .
C28 C 0.4866(13) -0.1229(9) 0.8603(9) 0.071(4) Uani 1 1 d . . . . .
H28 H 0.471053 -0.200763 0.871806 0.085 Uiso 1 1 calc R U . . .
C29 C 0.5806(13) -0.1085(10) 0.9157(9) 0.075(4) Uani 1 1 d . . . . .
H29 H 0.629176 -0.176441 0.963744 0.090 Uiso 1 1 calc R U . . .
C30 C 0.5996(11) 0.0074(10) 0.8976(8) 0.070(3) Uani 1 1 d . . . . .
H30 H 0.661121 0.019415 0.933577 0.084 Uiso 1 1 calc R U . . .
C31 C 0.5251(10) 0.1084(10) 0.8240(7) 0.053(3) Uani 1 1 d . . . . .
C32 C 0.5351(10) 0.2392(9) 0.7997(8) 0.052(2) Uani 1 1 d . . . . .
C33 C 0.6141(12) 0.2772(12) 0.8489(9) 0.071(3) Uani 1 1 d . . . . .
H33 H 0.666974 0.219107 0.900717 0.085 Uiso 1 1 calc R U . . .
C34 C 0.6157(14) 0.3997(13) 0.8224(11) 0.085(4) Uani 1 1 d . . . . .
H34 H 0.668529 0.424712 0.856549 0.102 Uiso 1 1 calc R U . . .
C35 C 0.5378(12) 0.4860(11) 0.7441(10) 0.072(4) Uani 1 1 d . . . . .
H35 H 0.540560 0.569009 0.723866 0.087 Uiso 1 1 calc R U . . .
C36 C 0.4547(11) 0.4478(9) 0.6953(8) 0.057(3) Uani 1 1 d . . . . .
H36 H 0.400801 0.506906 0.644847 0.068 Uiso 1 1 calc R U . . .
C37 C 0.4508(10) 0.3215(10) 0.7208(7) 0.053(3) Uani 1 1 d . . . . .
Cl40 Cl 0.7508(14) 0.3687(8) 0.1403(11) 0.355(8) Uani 1 1 d . . . . .
Cl41 Cl 0.7429(10) 0.5766(7) -0.0414(6) 0.246(5) Uani 1 1 d . . . . .
C400 C 0.702(3) 0.5173(19) 0.076(2) 0.30(2) Uani 1 1 d . . . . .
H40A H 0.611349 0.532552 0.077685 0.358 Uiso 1 1 calc R U . . .
H40B H 0.730857 0.561410 0.112478 0.358 Uiso 1 1 calc R U . . .
Cl10 Cl 0.8970(7) 1.0900(7) 0.1337(9) 0.351(9) Uani 1 1 d . . . . .
Cl11 Cl 1.1166(5) 0.9467(6) 0.2373(5) 0.160(2) Uani 1 1 d . . . . .
C100 C 0.9741(18) 0.9454(19) 0.1959(15) 0.132(7) Uani 1 1 d . . . . .
H10A H 0.984346 0.901056 0.150441 0.159 Uiso 1 1 calc R U . . .
H10B H 0.925290 0.903079 0.253951 0.159 Uiso 1 1 calc R U . . .

loop_
_atom_site_aniso_label
_atom_site_aniso_U_11
_atom_site_aniso_U_22
_atom_site_aniso_U_33
_atom_site_aniso_U_23
_atom_site_aniso_U_13
_atom_site_aniso_U_12
Ir1 0.0353(2) 0.0410(2) 0.0392(2) -0.01418(15) 0.00110(16) -0.00562(16)
O1 0.053(4) 0.058(4) 0.040(4) -0.015(3) -0.001(3) -0.026(3)
N9 0.047(5) 0.043(4) 0.050(5) -0.020(4) 0.005(4) -0.005(4)
N14 0.038(4) 0.047(4) 0.037(4) -0.015(3) -0.004(3) -0.012(3)
N26 0.039(4) 0.056(4) 0.040(4) -0.020(4) 0.009(4) -0.009(4)
C2 0.043(5) 0.031(4) 0.061(6) -0.017(4) -0.002(5) -0.009(4)
C3 0.046(6) 0.046(5) 0.070(7) -0.027(5) -0.012(5) -0.011(5)
C4 0.071(8) 0.076(8) 0.097(10) -0.047(8) -0.023(8) -0.011(7)
C5 0.084(10) 0.085(8) 0.065(8) -0.035(7) -0.033(7) -0.005(7)
C6 0.068(8) 0.072(7) 0.063(7) -0.027(6) -0.009(6) -0.015(6)
C7 0.049(6) 0.050(5) 0.044(5) -0.018(4) -0.006(5) 0.000(5)
C8 0.042(5) 0.036(4) 0.048(5) -0.014(4) 0.006(4) -0.008(4)
C10 0.050(6) 0.071(6) 0.060(6) -0.029(5) -0.001(5) -0.011(6)
C11 0.032(5) 0.090(8) 0.081(8) -0.037(7) 0.013(6) -0.008(6)
C12 0.048(7) 0.074(7) 0.071(8) -0.031(6) 0.023(6) -0.007(6)
C13 0.057(7) 0.065(6) 0.066(7) -0.040(5) 0.009(6) -0.008(5)
C15 0.047(6) 0.051(5) 0.057(6) -0.017(5) 0.008(5) -0.012(5)
C16 0.068(7) 0.053(5) 0.050(6) -0.014(5) -0.001(6) -0.015(6)
C17 0.088(9) 0.039(5) 0.068(7) -0.014(5) -0.011(7) 0.007(6)
C18 0.058(7) 0.044(5) 0.069(7) -0.014(5) 0.007(6) -0.008(5)
C19 0.057(6) 0.044(5) 0.057(6) -0.022(4) -0.006(5) -0.002(5)
C20 0.043(6) 0.070(6) 0.061(6) -0.035(5) 0.005(5) -0.010(5)
C21 0.054(7) 0.091(8) 0.078(8) -0.033(7) 0.014(7) -0.001(7)
C22 0.050(7) 0.101(9) 0.072(8) -0.031(7) 0.011(7) 0.005(7)
C23 0.084(10) 0.102(9) 0.052(7) -0.023(7) 0.023(7) -0.014(8)
C24 0.053(6) 0.062(6) 0.048(6) -0.006(5) 0.012(5) -0.003(5)
C25 0.046(6) 0.046(5) 0.043(5) -0.017(4) 0.001(5) -0.007(5)
C27 0.077(8) 0.046(5) 0.050(6) -0.017(4) 0.005(6) -0.010(5)
C28 0.082(9) 0.047(6) 0.072(8) -0.016(5) 0.003(7) 0.002(6)
C29 0.084(9) 0.057(6) 0.062(7) -0.008(6) -0.013(7) 0.009(7)
C30 0.059(7) 0.082(8) 0.050(6) -0.011(6) -0.012(6) 0.006(6)
C31 0.046(6) 0.076(6) 0.034(5) -0.020(5) 0.003(5) -0.005(5)
C32 0.049(6) 0.062(6) 0.055(6) -0.032(5) 0.005(5) -0.018(5)
C33 0.057(7) 0.091(8) 0.061(7) -0.025(7) -0.009(6) -0.010(7)
C34 0.091(11) 0.105(10) 0.083(10) -0.051(9) -0.001(8) -0.040(9)
C35 0.064(8) 0.079(8) 0.095(10) -0.050(8) 0.021(7) -0.031(7)
C36 0.063(7) 0.046(5) 0.065(7) -0.023(5) -0.001(6) -0.012(5)
C37 0.044(6) 0.075(6) 0.040(5) -0.026(5) 0.002(5) -0.006(5)
Cl40 0.437(19) 0.142(6) 0.442(17) -0.077(9) 0.158(15) -0.070(10)
Cl41 0.369(14) 0.191(6) 0.206(7) -0.139(6) -0.063(8) 0.046(8)
C400 0.39(5) 0.105(15) 0.31(4) -0.023(19) 0.28(4) -0.05(2)
Cl10 0.119(5) 0.195(7) 0.463(16) 0.152(8) 0.074(8) 0.008(5)
Cl11 0.112(4) 0.191(5) 0.180(5) -0.059(5) 0.037(4) -0.071(4)
C100 0.110(14) 0.168(18) 0.131(15) -0.051(14) 0.002(12) -0.065(14)

loop_
_atom_type_symbol
_atom_type_description
_atom_type_scat_dispersion_real
_atom_type_scat_dispersion_imag
_atom_type_scat_source
C C 0.0033 0.0016 'International Tables Vol C Tables 4.2.6.8 and 6.1.1.4'
Cl Cl 0.1484 0.1585 'International Tables Vol C Tables 4.2.6.8 and 6.1.1.4'
Ir Ir -1.4442 7.9887 'International Tables Vol C Tables 4.2.6.8 and 6.1.1.4'
N N 0.0061 0.0033 'International Tables Vol C Tables 4.2.6.8 and 6.1.1.4'
O O 0.0106 0.0060 'International Tables Vol C Tables 4.2.6.8 and 6.1.1.4'
H H 0.0000 0.0000 'International Tables Vol C Tables 4.2.6.8 and 6.1.1.4'

loop_
_geom_angle_atom_site_label_1
_geom_angle_atom_site_label_2
_geom_angle_atom_site_label_3
_geom_angle
_geom_angle_site_symmetry_1
_geom_angle_site_symmetry_3
_geom_angle_publ_flag
C37 Ir1 C25 86.1(4) . . ?
C37 Ir1 N26 80.8(4) . . ?
C25 Ir1 N26 95.4(3) . . ?
C37 Ir1 N14 95.4(4) . . ?
C25 Ir1 N14 79.5(3) . . ?
N26 Ir1 N14 173.9(3) . . ?
C37 Ir1 O1 170.9(3) . . ?
C25 Ir1 O1 93.2(3) . . ?
N26 Ir1 O1 90.3(3) . . ?
N14 Ir1 O1 93.4(3) . . ?
C37 Ir1 N9 97.4(3) . . ?
C25 Ir1 N9 175.1(4) . . ?
N26 Ir1 N9 88.5(3) . . ?
N14 Ir1 N9 96.7(3) . . ?
O1 Ir1 N9 83.9(3) . . ?
C2 O1 Ir1 120.8(5) . . ?
C8 N9 C10 117.7(8) . . ?
C8 N9 Ir1 124.5(7) . . ?
C10 N9 Ir1 117.5(7) . . ?
C15 N14 C19 117.1(8) . . ?
C15 N14 Ir1 126.7(6) . . ?
C19 N14 Ir1 116.2(6) . . ?
C31 N26 C27 118.5(10) . . ?
C31 N26 Ir1 116.4(6) . . ?
C27 N26 Ir1 125.1(8) . . ?
O1 C2 C7 125.2(9) . . ?
O1 C2 C3 117.3(8) . . ?
C7 C2 C3 117.4(10) . . ?
C4 C3 C2 121.0(11) . . ?
C4 C3 H3 119.5 . . ?
C2 C3 H3 119.5 . . ?
C3 C4 C5 121.2(12) . . ?
C3 C4 H4 119.4 . . ?
C5 C4 H4 119.4 . . ?
C6 C5 C4 117.6(12) . . ?
C6 C5 H5 121.2 . . ?
C4 C5 H5 121.2 . . ?
C5 C6 C7 122.2(11) . . ?
C5 C6 H6 118.9 . . ?
C7 C6 H6 118.9 . . ?
C6 C7 C2 120.1(10) . . ?
C6 C7 C8 118.0(9) . . ?
C2 C7 C8 121.4(9) . . ?
N9 C8 C13 120.2(9) . . ?
N9 C8 C7 122.4(8) . . ?
C13 C8 C7 117.4(9) . . ?
N9 C10 C11 124.6(11) . . ?
N9 C10 H10 117.7 . . ?
C11 C10 H10 117.7 . . ?
C12 C11 C10 118.5(11) . . ?
C12 C11 H11 120.8 . . ?
C10 C11 H11 120.8 . . ?
C11 C12 C13 119.6(9) . . ?
C11 C12 H12 120.2 . . ?
C13 C12 H12 120.2 . . ?
C12 C13 C8 119.4(10) . . ?
C12 C13 H13 120.3 . . ?
C8 C13 H13 120.3 . . ?
N14 C15 C16 124.6(9) . . ?
N14 C15 H15 117.7 . . ?
C16 C15 H15 117.7 . . ?
C15 C16 C17 118.5(10) . . ?
C15 C16 H16 120.8 . . ?
C17 C16 H16 120.8 . . ?
C16 C17 C18 118.4(10) . . ?
C16 C17 H17 120.8 . . ?
C18 C17 H17 120.8 . . ?
C19 C18 C17 121.3(10) . . ?
C19 C18 H18 119.3 . . ?
C17 C18 H18 119.3 . . ?
C18 C19 N14 120.0(9) . . ?
C18 C19 C20 127.6(9) . . ?
N14 C19 C20 112.2(8) . . ?
C25 C20 C21 122.8(10) . . ?
C25 C20 C19 115.1(8) . . ?
C21 C20 C19 122.1(10) . . ?
C22 C21 C20 118.6(12) . . ?
C22 C21 H21 120.7 . . ?
C20 C21 H21 120.7 . . ?
C23 C22 C21 121.3(11) . . ?
C23 C22 H22 119.3 . . ?
C21 C22 H22 119.3 . . ?
C22 C23 C24 120.5(11) . . ?
C22 C23 H23 119.7 . . ?
C24 C23 H23 119.7 . . ?
C25 C24 C23 120.1(10) . . ?
C25 C24 H24 119.9 . . ?
C23 C24 H24 119.9 . . ?
C20 C25 C24 116.4(8) . . ?
C20 C25 Ir1 116.8(7) . . ?
C24 C25 Ir1 126.8(7) . . ?
C28 C27 N26 123.0(12) . . ?
C28 C27 H27 118.5 . . ?
N26 C27 H27 118.5 . . ?
C27 C28 C29 119.3(11) . . ?
C27 C28 H28 120.4 . . ?
C29 C28 H28 120.4 . . ?
C30 C29 C28 118.7(11) . . ?
C30 C29 H29 120.7 . . ?
C28 C29 H29 120.7 . . ?
C29 C30 C31 119.4(12) . . ?
C29 C30 H30 120.3 . . ?
C31 C30 H30 120.3 . . ?
N26 C31 C30 121.1(11) . . ?
N26 C31 C32 114.7(9) . . ?
C30 C31 C32 124.2(11) . . ?
C33 C32 C37 123.2(10) . . ?
C33 C32 C31 124.7(11) . . ?
C37 C32 C31 112.0(10) . . ?
C34 C33 C32 120.8(13) . . ?
C34 C33 H33 119.6 . . ?
C32 C33 H33 119.6 . . ?
C33 C34 C35 119.4(13) . . ?
C33 C34 H34 120.3 . . ?
C35 C34 H34 120.3 . . ?
C34 C35 C36 120.0(11) . . ?
C34 C35 H35 120.0 . . ?
C36 C35 H35 120.0 . . ?
C35 C36 C37 122.0(11) . . ?
C35 C36 H36 119.0 . . ?
C37 C36 H36 119.0 . . ?
C32 C37 C36 114.5(10) . . ?
C32 C37 Ir1 116.0(8) . . ?
C36 C37 Ir1 129.4(9) . . ?
Cl41 C400 Cl40 118.5(14) . . ?
Cl41 C400 H40A 107.7 . . ?
Cl40 C400 H40A 107.7 . . ?
Cl41 C400 H40B 107.7 . . ?
Cl40 C400 H40B 107.7 . . ?
H40A C400 H40B 107.1 . . ?
Cl10 C100 Cl11 110.9(11) . . ?
Cl10 C100 H10A 109.5 . . ?
Cl11 C100 H10A 109.5 . . ?
Cl10 C100 H10B 109.5 . . ?
Cl11 C100 H10B 109.5 . . ?
H10A C100 H10B 108.1 . . ?

loop_
_geom_bond_atom_site_label_1
_geom_bond_atom_site_label_2
_geom_bond_distance
_geom_bond_site_symmetry_2
_geom_bond_publ_flag
Ir1 C37 1.984(11) . ?
Ir1 C25 1.992(8) . ?
Ir1 N26 2.013(8) . ?
Ir1 N14 2.047(7) . ?
Ir1 O1 2.158(7) . ?
Ir1 N9 2.169(7) . ?
O1 C2 1.318(11) . ?
N9 C8 1.346(12) . ?
N9 C10 1.359(14) . ?
N14 C15 1.340(12) . ?
N14 C19 1.392(11) . ?
N26 C31 1.344(13) . ?
N26 C27 1.350(11) . ?
C2 C7 1.405(12) . ?
C2 C3 1.412(14) . ?
C3 C4 1.377(16) . ?
C3 H3 0.9300 . ?
C4 C5 1.404(17) . ?
C4 H4 0.9300 . ?
C5 C6 1.381(16) . ?
C5 H5 0.9300 . ?
C6 C7 1.388(14) . ?
C6 H6 0.9300 . ?
C7 C8 1.491(14) . ?
C8 C13 1.431(12) . ?
C10 C11 1.378(13) . ?
C10 H10 0.9300 . ?
C11 C12 1.352(16) . ?
C11 H11 0.9300 . ?
C12 C13 1.397(16) . ?
C12 H12 0.9300 . ?
C13 H13 0.9300 . ?
C15 C16 1.351(14) . ?
C15 H15 0.9300 . ?
C16 C17 1.378(15) . ?
C16 H16 0.9300 . ?
C17 C18 1.385(14) . ?
C17 H17 0.9300 . ?
C18 C19 1.354(14) . ?
C18 H18 0.9300 . ?
C19 C20 1.472(14) . ?
C20 C25 1.383(14) . ?
C20 C21 1.408(13) . ?
C21 C22 1.389(16) . ?
C21 H21 0.9300 . ?
C22 C23 1.334(18) . ?
C22 H22 0.9300 . ?
C23 C24 1.430(14) . ?
C23 H23 0.9300 . ?
C24 C25 1.426(13) . ?
C24 H24 0.9300 . ?
C27 C28 1.348(15) . ?
C27 H27 0.9300 . ?
C28 C29 1.402(18) . ?
C28 H28 0.9300 . ?
C29 C30 1.365(16) . ?
C29 H29 0.9300 . ?
C30 C31 1.406(14) . ?
C30 H30 0.9300 . ?
C31 C32 1.494(14) . ?
C32 C33 1.379(15) . ?
C32 C37 1.417(15) . ?
C33 C34 1.372(16) . ?
C33 H33 0.9300 . ?
C34 C35 1.388(18) . ?
C34 H34 0.9300 . ?
C35 C36 1.408(16) . ?
C35 H35 0.9300 . ?
C36 C37 1.424(13) . ?
C36 H36 0.9300 . ?
Cl40 C400 1.66(2) . ?
Cl41 C400 1.61(2) . ?
C400 H40A 0.9700 . ?
C400 H40B 0.9700 . ?
Cl10 C100 1.69(2) . ?
Cl11 C100 1.697(19) . ?
C100 H10A 0.9700 . ?
C100 H10B 0.9700 . ?

loop_
_geom_torsion_atom_site_label_1
_geom_torsion_atom_site_label_2
_geom_torsion_atom_site_label_3
_geom_torsion_atom_site_label_4
_geom_torsion
_geom_torsion_site_symmetry_1
_geom_torsion_site_symmetry_2
_geom_torsion_site_symmetry_3
_geom_torsion_site_symmetry_4
_geom_torsion_publ_flag
Ir1 O1 C2 C7 34.4(11) . . . . ?
Ir1 O1 C2 C3 -149.0(6) . . . . ?
O1 C2 C3 C4 177.5(9) . . . . ?
C7 C2 C3 C4 -5.7(13) . . . . ?
C2 C3 C4 C5 0.6(16) . . . . ?
C3 C4 C5 C6 1.7(18) . . . . ?
C4 C5 C6 C7 1.2(18) . . . . ?
C5 C6 C7 C2 -6.5(16) . . . . ?
C5 C6 C7 C8 166.1(10) . . . . ?
O1 C2 C7 C6 -174.9(9) . . . . ?
C3 C2 C7 C6 8.5(13) . . . . ?
O1 C2 C7 C8 12.8(13) . . . . ?
C3 C2 C7 C8 -163.8(8) . . . . ?
C10 N9 C8 C13 3.1(13) . . . . ?
Ir1 N9 C8 C13 -170.2(6) . . . . ?
C10 N9 C8 C7 -178.6(9) . . . . ?
Ir1 N9 C8 C7 8.2(12) . . . . ?
C6 C7 C8 N9 151.0(9) . . . . ?
C2 C7 C8 N9 -36.6(13) . . . . ?
C6 C7 C8 C13 -30.6(13) . . . . ?
C2 C7 C8 C13 141.9(9) . . . . ?
C8 N9 C10 C11 -1.7(16) . . . . ?
Ir1 N9 C10 C11 172.1(9) . . . . ?
N9 C10 C11 C12 -1.2(18) . . . . ?
C10 C11 C12 C13 2.6(18) . . . . ?
C11 C12 C13 C8 -1.2(17) . . . . ?
N9 C8 C13 C12 -1.7(14) . . . . ?
C7 C8 C13 C12 179.8(10) . . . . ?
C19 N14 C15 C16 2.3(16) . . . . ?
Ir1 N14 C15 C16 -176.8(8) . . . . ?
N14 C15 C16 C17 -2.0(18) . . . . ?
C15 C16 C17 C18 2.0(18) . . . . ?
C16 C17 C18 C19 -2.6(19) . . . . ?
C17 C18 C19 N14 2.9(17) . . . . ?
C17 C18 C19 C20 178.1(11) . . . . ?
C15 N14 C19 C18 -2.6(15) . . . . ?
Ir1 N14 C19 C18 176.6(8) . . . . ?
C15 N14 C19 C20 -178.5(9) . . . . ?
Ir1 N14 C19 C20 0.7(11) . . . . ?
C18 C19 C20 C25 -173.5(11) . . . . ?
N14 C19 C20 C25 2.1(13) . . . . ?
C18 C19 C20 C21 8.7(19) . . . . ?
N14 C19 C20 C21 -175.7(10) . . . . ?
C25 C20 C21 C22 4.5(19) . . . . ?
C19 C20 C21 C22 -177.8(11) . . . . ?
C20 C21 C22 C23 -2(2) . . . . ?
C21 C22 C23 C24 0(2) . . . . ?
C22 C23 C24 C25 0(2) . . . . ?
C21 C20 C25 C24 -5.0(17) . . . . ?
C19 C20 C25 C24 177.2(10) . . . . ?
C21 C20 C25 Ir1 173.9(9) . . . . ?
C19 C20 C25 Ir1 -3.9(12) . . . . ?
C23 C24 C25 C20 2.8(16) . . . . ?
C23 C24 C25 Ir1 -175.9(10) . . . . ?
C31 N26 C27 C28 0.0(14) . . . . ?
Ir1 N26 C27 C28 178.7(8) . . . . ?
N26 C27 C28 C29 -0.7(16) . . . . ?
C27 C28 C29 C30 0.9(18) . . . . ?
C28 C29 C30 C31 -0.3(17) . . . . ?
C27 N26 C31 C30 0.6(12) . . . . ?
Ir1 N26 C31 C30 -178.3(7) . . . . ?
C27 N26 C31 C32 -178.3(7) . . . . ?
Ir1 N26 C31 C32 2.8(9) . . . . ?
C29 C30 C31 N26 -0.4(15) . . . . ?
C29 C30 C31 C32 178.4(9) . . . . ?
N26 C31 C32 C33 175.9(9) . . . . ?
C30 C31 C32 C33 -2.9(15) . . . . ?
N26 C31 C32 C37 -2.6(11) . . . . ?
C30 C31 C32 C37 178.6(8) . . . . ?
C37 C32 C33 C34 -0.7(17) . . . . ?
C31 C32 C33 C34 -179.0(10) . . . . ?
C32 C33 C34 C35 -0.8(19) . . . . ?
C33 C34 C35 C36 2.4(18) . . . . ?
C34 C35 C36 C37 -2.6(16) . . . . ?
C33 C32 C37 C36 0.6(14) . . . . ?
C31 C32 C37 C36 179.1(8) . . . . ?
C33 C32 C37 Ir1 -177.4(8) . . . . ?
C31 C32 C37 Ir1 1.2(10) . . . . ?
C35 C36 C37 C32 1.1(14) . . . . ?
C35 C36 C37 Ir1 178.7(7) . . . . ?
